data_7115922
loop_
_publ_author_name
'Li-Jing Wang'
'An-Qi Wang'
'Yu Xia'
'Xin-Xing Wu'
'Xue-Yuan Liu'
'Yong-Min Liang'

_publ_section_title
;
 Silver-catalyzed carbon-phosphorus functionalization of
 N-(p-methoxyaryl)propiolamides coupled with dearomatization: access to
 phosphorylated aza-decenones
;
_journal_name_full Chem.Commun.
_journal_page_first 13998
_journal_paper_doi 10.1039/C4cc06923D
_journal_volume 50
_journal_year 2014
_chemical_formula_moiety 'C20 H22 N O5 P'
_chemical_formula_sum 'C20 H22 N O5 P'
_chemical_formula_weight 387.36
_chemical_name_systematic
;
 ? 
;
_space_group_crystal_system monoclinic
_space_group_IT_number 14
_space_group_name_Hall '-P 2yn'
_space_group_name_H-M_alt 'P 1 21/n 1'
_symmetry_space_group_name_Hall '-P 2yn'
_symmetry_space_group_name_H-M 'P 1 21/n 1'
_atom_sites_solution_hydrogens geom
_atom_sites_solution_primary direct
_atom_sites_solution_secondary difmap
_audit_creation_date 2014-09-01
_audit_creation_method
;
Olex2 1.2
(compiled 2014.07.22 svn.r2960 for OlexSys, GUI svn.r4862)
;
_cell_angle_alpha 90.00
_cell_angle_beta 95.801(3)
_cell_angle_gamma 90.00
_cell_formula_units_Z 4
_cell_length_a 8.3849(3)
_cell_length_b 12.0609(4)
_cell_length_c 19.3266(6)
_cell_measurement_reflns_used 2962
_cell_measurement_temperature 293(2)
_cell_measurement_theta_max 69.5530
_cell_measurement_theta_min 4.3240
_cell_volume 1944.48(11)
_computing_cell_refinement
;
CrysAlisPro, Agilent Technologies,
Version 1.171.37.33 (release 27-03-2014 CrysAlis171 .NET)
(compiled Mar 27 2014,17:12:48)
;
_computing_data_collection
;
CrysAlisPro, Agilent Technologies,
Version 1.171.37.33 (release 27-03-2014 CrysAlis171 .NET)
(compiled Mar 27 2014,17:12:48)
;
_computing_data_reduction
;
CrysAlisPro, Agilent Technologies,
Version 1.171.37.33 (release 27-03-2014 CrysAlis171 .NET)
(compiled Mar 27 2014,17:12:48)
;
_computing_molecular_graphics 'Olex2 (Dolomanov et al., 2009)'
_computing_publication_material 'Olex2 (Dolomanov et al., 2009)'
_computing_structure_refinement 'ShelXL (Sheldrick, 2008)'
_computing_structure_solution 'ShelXS (Sheldrick, 2008)'
_diffrn_ambient_temperature 293(2)
_diffrn_detector 'CCD plate'
_diffrn_detector_area_resol_mean 16.0733
_diffrn_detector_type Eos
_diffrn_measured_fraction_theta_full 0.982
_diffrn_measured_fraction_theta_max 0.982
_diffrn_measurement_details
;
  1 omega   24.00   64.00   1.0000    1.0000
omega____ theta____ kappa____ phi______ frames
    -       54.0000 -125.0000  120.0000 40

  2 omega   59.00  127.00   1.0000    1.2500
omega____ theta____ kappa____ phi______ frames
    -      108.0000  -63.0000    0.0000 68

  3 omega   56.00   98.00   1.0000    1.2500
omega____ theta____ kappa____ phi______ frames
    -      108.0000  -50.0000  -60.0000 42

  4 omega   51.00   79.00   1.0000    1.2500
omega____ theta____ kappa____ phi______ frames
    -      108.0000  -38.0000  -90.0000 28

  5 omega   35.00   87.00   1.0000    1.2500
omega____ theta____ kappa____ phi______ frames
    -      108.0000  -25.0000  -30.0000 52

  6 omega   71.00  120.00   1.0000    1.0000
omega____ theta____ kappa____ phi______ frames
    -       54.0000   57.0000  -90.0000 49

  7 omega   97.00  175.00   1.0000    1.2500
omega____ theta____ kappa____ phi______ frames
    -      108.0000   63.0000   90.0000 78

  8 omega   90.00  177.00   1.0000    1.2500
omega____ theta____ kappa____ phi______ frames
    -      108.0000   38.0000  150.0000 87

  9 omega   59.00   92.00   1.0000    1.2500
omega____ theta____ kappa____ phi______ frames
    -      108.0000  -38.0000  150.0000 33

 10 omega   35.00   82.00   1.0000    1.2500
omega____ theta____ kappa____ phi______ frames
    -      108.0000  -25.0000  120.0000 47

 11 omega   -2.00   75.00   1.0000    1.0000
omega____ theta____ kappa____ phi______ frames
    -       54.0000  -57.0000  -60.0000 77

 12 omega   33.00   89.00   1.0000    1.0000
omega____ theta____ kappa____ phi______ frames
    -       54.0000 -125.0000 -180.0000 56

 13 omega   38.00  111.00   1.0000    1.2500
omega____ theta____ kappa____ phi______ frames
    -      108.0000 -111.0000 -180.0000 73

 14 omega   -3.00   39.00   1.0000    1.0000
omega____ theta____ kappa____ phi______ frames
    -        0.0000   58.0000  -44.0000 42

 15 omega  -39.00    3.00   1.0000    1.0000
omega____ theta____ kappa____ phi______ frames
    -        0.0000    0.0000  150.0000 42

 16 omega  -15.00   65.00   1.0000    1.0000
omega____ theta____ kappa____ phi______ frames
    -       54.0000  -77.0000 -120.0000 80
;
_diffrn_measurement_device 'four-circle diffractometer'
_diffrn_measurement_device_type 'SuperNova, Dual, Cu at zero, Eos'
_diffrn_measurement_method '\w scans'
_diffrn_orient_matrix_UB_11 0.1235486000
_diffrn_orient_matrix_UB_12 0.0905302000
_diffrn_orient_matrix_UB_13 0.0232995000
_diffrn_orient_matrix_UB_21 -0.1141338000
_diffrn_orient_matrix_UB_22 0.0463577000
_diffrn_orient_matrix_UB_23 0.0505627000
_diffrn_orient_matrix_UB_31 0.0761785000
_diffrn_orient_matrix_UB_32 -0.0772889000
_diffrn_orient_matrix_UB_33 0.0576301000
_diffrn_radiation_monochromator mirror
_diffrn_radiation_probe x-ray
_diffrn_radiation_type CuK\a
_diffrn_radiation_wavelength 1.54184
_diffrn_reflns_av_R_equivalents 0.0200
_diffrn_reflns_av_unetI/netI 0.0263
_diffrn_reflns_limit_h_max 10
_diffrn_reflns_limit_h_min -8
_diffrn_reflns_limit_k_max 11
_diffrn_reflns_limit_k_min -14
_diffrn_reflns_limit_l_max 23
_diffrn_reflns_limit_l_min -22
_diffrn_reflns_number 7380
_diffrn_reflns_theta_full 69.88
_diffrn_reflns_theta_max 69.88
_diffrn_reflns_theta_min 4.33
_diffrn_source 'sealed X-ray tube'
_diffrn_source_type 'SuperNova (Cu) X-ray Source'
_exptl_absorpt_coefficient_mu 1.519
_exptl_absorpt_correction_T_max 1.00000
_exptl_absorpt_correction_T_min 0.77159
_exptl_absorpt_correction_type multi-scan
_exptl_absorpt_process_details
;
CrysAlisPro, Agilent Technologies,
Version 1.171.37.33 (release 27-03-2014 CrysAlis171 .NET)
(compiled Mar 27 2014,17:12:48)
Empirical absorption correction using spherical harmonics,
 implemented in SCALE3 ABSPACK scaling algorithm.
Empirical absorption correction using spherical harmonics,
 implemented in SCALE3 ABSPACK scaling algorithm.
;
_exptl_crystal_colour 'clear light colourless'
_exptl_crystal_density_diffrn 1.323
_exptl_crystal_density_method 'not measured'
_exptl_crystal_description block
_exptl_crystal_F_000 816
_exptl_crystal_size_max 0.27
_exptl_crystal_size_mid 0.23
_exptl_crystal_size_min 0.19
_refine_diff_density_max 0.363
_refine_diff_density_min -0.383
_refine_diff_density_rms 0.046
_refine_ls_extinction_method none
_refine_ls_goodness_of_fit_ref 1.037
_refine_ls_hydrogen_treatment constr
_refine_ls_matrix_type full
_refine_ls_number_parameters 247
_refine_ls_number_reflns 3611
_refine_ls_number_restraints 0
_refine_ls_restrained_S_all 1.037
_refine_ls_R_factor_all 0.0609
_refine_ls_R_factor_gt 0.0497
_refine_ls_shift/su_max 0.000
_refine_ls_shift/su_mean 0.000
_refine_ls_structure_factor_coef Fsqd
_refine_ls_weighting_details 'calc w=1/[\s^2^(Fo^2^)+(0.0834P)^2^+0.4835P] where P=(Fo^2^+2Fc^2^)/3'
_refine_ls_weighting_scheme calc
_refine_ls_wR_factor_gt 0.1366
_refine_ls_wR_factor_ref 0.1501
_reflns_number_gt 2887
_reflns_number_total 3611
_reflns_threshold_expression >2sigma(I)
_cod_data_source_file c4cc06923d2.cif
_cod_data_source_block wanglij0828
_cod_original_cell_volume 1944.50(12)
_cod_database_code 7115922
_reflns_odcompleteness_completeness 99.86
_reflns_odcompleteness_iscentric 1
_reflns_odcompleteness_theta 66.97
_olex2_refinement_description
;
1. Fixed Uiso
 At 1.2 times of:
  All C(H) groups, All C(H,H) groups
 At 1.5 times of:
  All C(H,H,H) groups
2.a Secondary CH2 refined with riding coordinates:
 C17(H17A,H17B), C19(H19A,H19B)
2.b Aromatic/amide H refined with riding coordinates:
 C5(H5), C6(H6), C8(H8), C9(H9), C12(H12), C13(H13), C14(H14), C15(H15),
 C16(H16)
2.c Idealised Me refined as rotating group:
 C10(H10A,H10B,H10C), C18(H18A,H18B,H18C), C20(H20A,H20B,H20C)
;
_olex2_submission_special_instructions 'No special instructions were received'

loop_
_space_group_symop_id
_space_group_symop_operation_xyz
1 'x, y, z'
2 '-x+1/2, y+1/2, -z+1/2'
3 '-x, -y, -z'
4 'x-1/2, -y-1/2, z-1/2'

loop_
_atom_site_label
_atom_site_type_symbol
_atom_site_fract_x
_atom_site_fract_y
_atom_site_fract_z
_atom_site_U_iso_or_equiv
_atom_site_adp_type
_atom_site_occupancy
_atom_site_calc_flag
_atom_site_refinement_flags_posn
P1 P 0.79605(7) 0.84384(5) 0.10267(3) 0.0528(2) Uani 1 d .
O1 O 0.1245(2) 0.6371(2) 0.34706(11) 0.0864(6) Uani 1 d .
O2 O 0.5362(2) 0.66801(15) 0.02637(8) 0.0712(5) Uani 1 d .
O3 O 0.9033(2) 0.88953(16) 0.15948(8) 0.0692(5) Uani 1 d .
O4 O 0.7132(3) 0.92797(16) 0.04914(9) 0.0833(6) Uani 1 d .
O5 O 0.8819(2) 0.75994(17) 0.05730(9) 0.0738(5) Uani 1 d .
N1 N 0.4177(2) 0.65222(17) 0.12744(10) 0.0596(5) Uani 1 d .
C1 C 0.5265(3) 0.69197(19) 0.08728(11) 0.0534(5) Uani 1 d .
C2 C 0.6313(2) 0.76936(16) 0.13244(10) 0.0448(5) Uani 1 d .
C3 C 0.5799(2) 0.77298(16) 0.19531(10) 0.0440(4) Uani 1 d .
C4 C 0.4321(2) 0.69930(19) 0.19745(11) 0.0494(5) Uani 1 d .
C5 C 0.2866(3) 0.7683(2) 0.20691(13) 0.0613(6) Uani 1 d .
H5 H 0.2631 0.8275 0.1767 0.074 Uiso 1 calc R
C6 C 0.1907(3) 0.7499(2) 0.25536(14) 0.0641(6) Uani 1 d .
H6 H 0.1028 0.7961 0.2582 0.077 Uiso 1 calc R
C7 C 0.2186(3) 0.6586(2) 0.30500(12) 0.0590(6) Uani 1 d .
C8 C 0.3625(3) 0.59148(19) 0.29960(12) 0.0555(5) Uani 1 d .
H8 H 0.3861 0.5346 0.3315 0.067 Uiso 1 calc R
C9 C 0.4598(3) 0.60875(18) 0.25107(11) 0.0505(5) Uani 1 d .
H9 H 0.5490 0.5632 0.2499 0.061 Uiso 1 calc R
C10 C 0.2966(4) 0.5705(3) 0.10381(16) 0.0919(10) Uani 1 d .
H10A H 0.1920 0.6027 0.1039 0.138 Uiso 1 calc GR
H10B H 0.3055 0.5076 0.1344 0.138 Uiso 1 calc GR
H10C H 0.3125 0.5471 0.0575 0.138 Uiso 1 calc GR
C11 C 0.6442(3) 0.83615(17) 0.25796(10) 0.0462(5) Uani 1 d .
C12 C 0.5897(3) 0.9425(2) 0.26966(14) 0.0671(7) Uani 1 d .
H12 H 0.5129 0.9754 0.2381 0.081 Uiso 1 calc R
C13 C 0.6508(4) 0.9993(3) 0.32881(18) 0.0883(10) Uani 1 d .
H13 H 0.6140 1.0703 0.3370 0.106 Uiso 1 calc R
C14 C 0.7660(4) 0.9514(3) 0.37571(15) 0.0869(10) Uani 1 d .
H14 H 0.8057 0.9899 0.4155 0.104 Uiso 1 calc R
C15 C 0.8209(4) 0.8481(3) 0.36347(13) 0.0786(9) Uani 1 d .
H15 H 0.9002 0.8166 0.3944 0.094 Uiso 1 calc R
C16 C 0.7598(3) 0.7896(2) 0.30548(11) 0.0601(6) Uani 1 d .
H16 H 0.7965 0.7182 0.2982 0.072 Uiso 1 calc R
C17 C 0.7093(5) 1.0454(3) 0.0556(2) 0.1014(11) Uani 1 d .
H17A H 0.7953 1.0697 0.0896 0.122 Uiso 1 calc R
H17B H 0.6083 1.0681 0.0716 0.122 Uiso 1 calc R
C18 C 0.7272(6) 1.0956(3) -0.0105(2) 0.1333(18) Uani 1 d .
H18A H 0.6441 1.0694 -0.0443 0.200 Uiso 1 calc GR
H18B H 0.8299 1.0764 -0.0249 0.200 Uiso 1 calc GR
H18C H 0.7196 1.1748 -0.0065 0.200 Uiso 1 calc GR
C19 C 0.8585(5) 0.7567(4) -0.01810(16) 0.0994(11) Uani 1 d .
H19A H 0.7450 0.7506 -0.0333 0.119 Uiso 1 calc R
H19B H 0.8978 0.8250 -0.0368 0.119 Uiso 1 calc R
C20 C 0.9407(6) 0.6657(4) -0.0433(2) 0.1225(15) Uani 1 d .
H20A H 0.9123 0.6582 -0.0924 0.184 Uiso 1 calc GR
H20B H 0.9118 0.5993 -0.0202 0.184 Uiso 1 calc GR
H20C H 1.0542 0.6775 -0.0344 0.184 Uiso 1 calc GR

loop_
_atom_site_aniso_label
_atom_site_aniso_U_11
_atom_site_aniso_U_22
_atom_site_aniso_U_33
_atom_site_aniso_U_23
_atom_site_aniso_U_13
_atom_site_aniso_U_12
P1 0.0628(4) 0.0546(4) 0.0407(3) 0.0045(2) 0.0040(2) -0.0082(3)
O1 0.0728(12) 0.1146(17) 0.0753(12) 0.0116(11) 0.0250(10) -0.0047(12)
O2 0.0943(13) 0.0777(12) 0.0391(8) -0.0056(8) -0.0051(8) -0.0168(10)
O3 0.0686(10) 0.0831(12) 0.0548(9) -0.0026(8) 0.0006(8) -0.0253(9)
O4 0.1236(17) 0.0578(10) 0.0644(11) 0.0210(8) -0.0097(11) -0.0125(11)
O5 0.0771(12) 0.0913(13) 0.0542(10) -0.0042(9) 0.0133(8) 0.0087(10)
N1 0.0587(11) 0.0679(12) 0.0496(10) -0.0020(9) -0.0069(8) -0.0183(9)
C1 0.0628(13) 0.0528(12) 0.0421(11) 0.0033(9) -0.0075(9) -0.0037(10)
C2 0.0520(11) 0.0422(10) 0.0384(10) 0.0022(8) -0.0033(8) -0.0008(8)
C3 0.0455(10) 0.0416(10) 0.0433(10) 0.0046(8) -0.0026(8) 0.0026(8)
C4 0.0457(11) 0.0534(12) 0.0478(11) 0.0061(9) -0.0015(9) -0.0020(9)
C5 0.0496(12) 0.0647(14) 0.0678(14) 0.0169(12) -0.0038(11) 0.0072(11)
C6 0.0460(12) 0.0700(15) 0.0759(16) 0.0052(12) 0.0034(11) 0.0073(11)
C7 0.0507(12) 0.0700(15) 0.0557(13) 0.0001(11) 0.0034(10) -0.0083(11)
C8 0.0581(12) 0.0529(12) 0.0541(12) 0.0092(10) -0.0017(10) -0.0075(10)
C9 0.0476(11) 0.0466(11) 0.0560(12) 0.0046(9) -0.0011(9) 0.0006(9)
C10 0.088(2) 0.108(2) 0.0748(19) -0.0062(17) -0.0140(16) -0.0452(19)
C11 0.0508(11) 0.0476(11) 0.0406(10) -0.0014(8) 0.0076(8) -0.0060(9)
C12 0.0757(16) 0.0512(13) 0.0755(16) -0.0078(12) 0.0127(13) 0.0006(12)
C13 0.112(2) 0.0632(17) 0.098(2) -0.0339(16) 0.047(2) -0.0252(17)
C14 0.105(2) 0.108(3) 0.0511(14) -0.0258(16) 0.0247(15) -0.053(2)
C15 0.0818(18) 0.108(2) 0.0444(13) -0.0045(14) -0.0030(12) -0.0307(17)
C16 0.0615(13) 0.0712(15) 0.0460(12) -0.0002(11) -0.0032(10) -0.0044(12)
C17 0.122(3) 0.069(2) 0.111(3) -0.0016(18) 0.002(2) 0.0052(19)
C18 0.152(4) 0.092(3) 0.145(4) 0.065(3) -0.040(3) -0.030(3)
C19 0.111(3) 0.131(3) 0.0592(17) -0.0128(18) 0.0208(17) 0.001(2)
C20 0.134(3) 0.137(4) 0.098(3) -0.049(3) 0.017(2) 0.008(3)

loop_
_atom_type_symbol
_atom_type_description
_atom_type_scat_dispersion_real
_atom_type_scat_dispersion_imag
_atom_type_scat_source
C C 0.0181 0.0091 'International Tables Vol C Tables 4.2.6.8 and 6.1.1.4'
H H 0.0000 0.0000 'International Tables Vol C Tables 4.2.6.8 and 6.1.1.4'
N N 0.0311 0.0180 'International Tables Vol C Tables 4.2.6.8 and 6.1.1.4'
O O 0.0492 0.0322 'International Tables Vol C Tables 4.2.6.8 and 6.1.1.4'
P P 0.2955 0.4335 'International Tables Vol C Tables 4.2.6.8 and 6.1.1.4'

loop_
_geom_angle_atom_site_label_1
_geom_angle_atom_site_label_2
_geom_angle_atom_site_label_3
_geom_angle
O3 P1 O4 116.96(11)
O3 P1 O5 112.61(11)
O3 P1 C2 112.66(10)
O4 P1 O5 104.39(11)
O4 P1 C2 103.48(11)
O5 P1 C2 105.64(11)
C17 O4 P1 127.0(2)
C19 O5 P1 123.9(2)
C1 N1 C4 113.50(18)
C1 N1 C10 123.6(2)
C10 N1 C4 122.9(2)
O2 C1 N1 125.9(2)
O2 C1 C2 128.0(2)
N1 C1 C2 106.13(18)
C1 C2 P1 123.43(15)
C3 C2 P1 127.50(16)
C3 C2 C1 109.07(18)
C2 C3 C4 110.12(18)
C2 C3 C11 129.57(19)
C11 C3 C4 120.31(18)
N1 C4 C3 101.08(17)
N1 C4 C5 109.62(18)
N1 C4 C9 110.35(19)
C5 C4 C3 110.58(19)
C5 C4 C9 112.84(19)
C9 C4 C3 111.75(17)
C4 C5 H5 118.1
C6 C5 C4 123.8(2)
C6 C5 H5 118.1
C5 C6 H6 119.1
C5 C6 C7 121.7(2)
C7 C6 H6 119.1
O1 C7 C6 121.8(2)
O1 C7 C8 121.6(2)
C6 C7 C8 116.6(2)
C7 C8 H8 118.8
C9 C8 C7 122.4(2)
C9 C8 H8 118.8
C4 C9 H9 118.7
C8 C9 C4 122.6(2)
C8 C9 H9 118.7
N1 C10 H10A 109.5
N1 C10 H10B 109.5
N1 C10 H10C 109.5
H10A C10 H10B 109.5
H10A C10 H10C 109.5
H10B C10 H10C 109.5
C12 C11 C3 120.6(2)
C16 C11 C3 120.3(2)
C16 C11 C12 119.1(2)
C11 C12 H12 120.3
C13 C12 C11 119.4(3)
C13 C12 H12 120.3
C12 C13 H13 119.7
C14 C13 C12 120.7(3)
C14 C13 H13 119.7
C13 C14 H14 120.1
C15 C14 C13 119.7(3)
C15 C14 H14 120.1
C14 C15 H15 119.8
C14 C15 C16 120.5(3)
C16 C15 H15 119.8
C11 C16 H16 119.7
C15 C16 C11 120.6(3)
C15 C16 H16 119.7
O4 C17 H17A 109.7
O4 C17 H17B 109.7
O4 C17 C18 109.6(3)
H17A C17 H17B 108.2
C18 C17 H17A 109.7
C18 C17 H17B 109.7
C17 C18 H18A 109.5
C17 C18 H18B 109.5
C17 C18 H18C 109.5
H18A C18 H18B 109.5
H18A C18 H18C 109.5
H18B C18 H18C 109.5
O5 C19 H19A 109.6
O5 C19 H19B 109.6
H19A C19 H19B 108.1
C20 C19 O5 110.3(3)
C20 C19 H19A 109.6
C20 C19 H19B 109.6
C19 C20 H20A 109.5
C19 C20 H20B 109.5
C19 C20 H20C 109.5
H20A C20 H20B 109.5
H20A C20 H20C 109.5
H20B C20 H20C 109.5

loop_
_geom_bond_atom_site_label_1
_geom_bond_atom_site_label_2
_geom_bond_distance
P1 O3 1.4553(17)
P1 O4 1.5611(18)
P1 O5 1.5614(19)
P1 C2 1.791(2)
O1 C7 1.217(3)
O2 C1 1.223(3)
O4 C17 1.423(4)
O5 C19 1.451(3)
N1 C1 1.345(3)
N1 C4 1.461(3)
N1 C10 1.455(3)
C1 C2 1.500(3)
C2 C3 1.331(3)
C3 C4 1.529(3)
C3 C11 1.485(3)
C4 C5 1.503(3)
C4 C9 1.507(3)
C5 H5 0.9300
C5 C6 1.313(4)
C6 H6 0.9300
C6 C7 1.463(4)
C7 C8 1.465(3)
C8 H8 0.9300
C8 C9 1.320(3)
C9 H9 0.9300
C10 H10A 0.9600
C10 H10B 0.9600
C10 H10C 0.9600
C11 C12 1.388(3)
C11 C16 1.385(3)
C12 H12 0.9300
C12 C13 1.385(4)
C13 H13 0.9300
C13 C14 1.382(5)
C14 H14 0.9300
C14 C15 1.357(5)
C15 H15 0.9300
C15 C16 1.378(3)
C16 H16 0.9300
C17 H17A 0.9700
C17 H17B 0.9700
C17 C18 1.436(5)
C18 H18A 0.9600
C18 H18B 0.9600
C18 H18C 0.9600
C19 H19A 0.9700
C19 H19B 0.9700
C19 C20 1.410(5)
C20 H20A 0.9600
C20 H20B 0.9600
C20 H20C 0.9600

loop_
_geom_torsion_atom_site_label_1
_geom_torsion_atom_site_label_2
_geom_torsion_atom_site_label_3
_geom_torsion_atom_site_label_4
_geom_torsion
P1 O4 C17 C18 140.7(3)
P1 O5 C19 C20 -174.6(3)
P1 C2 C3 C4 178.01(15)
P1 C2 C3 C11 -1.4(3)
O1 C7 C8 C9 175.1(2)
O2 C1 C2 P1 0.4(3)
O2 C1 C2 C3 179.6(2)
O3 P1 O4 C17 -11.4(3)
O3 P1 O5 C19 -137.4(3)
O3 P1 C2 C1 -164.81(17)
O3 P1 C2 C3 16.1(2)
O4 P1 O5 C19 -9.5(3)
O4 P1 C2 C1 67.9(2)
O4 P1 C2 C3 -111.2(2)
O5 P1 O4 C17 -136.5(3)
O5 P1 C2 C1 -41.5(2)
O5 P1 C2 C3 139.43(19)
N1 C1 C2 P1 179.94(16)
N1 C1 C2 C3 -0.8(2)
N1 C4 C5 C6 121.5(3)
N1 C4 C9 C8 -121.3(2)
C1 N1 C4 C3 -3.2(2)
C1 N1 C4 C5 113.6(2)
C1 N1 C4 C9 -121.6(2)
C1 C2 C3 C4 -1.2(2)
C1 C2 C3 C11 179.4(2)
C2 P1 O4 C17 113.1(3)
C2 P1 O5 C19 99.3(3)
C2 C3 C4 N1 2.6(2)
C2 C3 C4 C5 -113.5(2)
C2 C3 C4 C9 119.9(2)
C2 C3 C11 C12 89.8(3)
C2 C3 C11 C16 -90.1(3)
C3 C4 C5 C6 -127.9(3)
C3 C4 C9 C8 127.1(2)
C3 C11 C12 C13 179.5(2)
C3 C11 C16 C15 179.5(2)
C4 N1 C1 O2 -177.8(2)
C4 N1 C1 C2 2.6(3)
C4 C3 C11 C12 -89.6(3)
C4 C3 C11 C16 90.5(3)
C4 C5 C6 C7 -0.1(4)
C5 C4 C9 C8 1.7(3)
C5 C6 C7 O1 -175.3(3)
C5 C6 C7 C8 2.3(4)
C6 C7 C8 C9 -2.5(3)
C7 C8 C9 C4 0.4(3)
C9 C4 C5 C6 -2.0(3)
C10 N1 C1 O2 2.0(4)
C10 N1 C1 C2 -177.5(2)
C10 N1 C4 C3 177.0(2)
C10 N1 C4 C5 -66.3(3)
C10 N1 C4 C9 58.6(3)
C11 C3 C4 N1 -177.94(18)
C11 C3 C4 C5 66.0(2)
C11 C3 C4 C9 -60.6(3)
C11 C12 C13 C14 0.6(4)
C12 C11 C16 C15 -0.4(4)
C12 C13 C14 C15 0.5(4)
C13 C14 C15 C16 -1.6(4)
C14 C15 C16 C11 1.5(4)
C16 C11 C12 C13 -0.7(4)
